data_2235848
loop_
_publ_author_name
'Babar, Ayesha'
'Munawar, Munawar Ali'
'Tahir, M. Nawaz'
'Khan, Ather Farooq'
'Tariq, Muhammad Ilyas'

_publ_section_title
;
 <i>N</i>-(2,4,6-Trimethylphenyl)-1,3-thiazol-2-amine
;
_journal_coeditor_code HB6896
_journal_issue 8
_journal_name_full 'Acta Crystallographica Section E'
_journal_page_first o2441
_journal_paper_doi 10.1107/S1600536812031315
_journal_volume 68
_journal_year 2012
_chemical_formula_iupac 'C12 H14 N2 S'
_chemical_formula_moiety 'C12 H14 N2 S'
_chemical_formula_sum 'C12 H14 N2 S'
_chemical_formula_weight 218.31
_chemical_name_systematic
;
<i>N</i>-(2,4,6-Trimethylphenyl)-1,3-thiazol-2-amine
;
_space_group_IT_number 14
_symmetry_cell_setting monoclinic
_symmetry_space_group_name_Hall '-P 2ybc'
_symmetry_space_group_name_H-M 'P 1 21/c 1'
_atom_sites_solution_hydrogens geom
_atom_sites_solution_primary direct
_atom_sites_solution_secondary difmap
_audit_creation_method SHELXL-97
_cell_angle_alpha 90
_cell_angle_beta 118.736(2)
_cell_angle_gamma 90
_cell_formula_units_Z 4
_cell_length_a 14.2766(6)
_cell_length_b 7.0676(2)
_cell_length_c 13.8598(6)
_cell_measurement_reflns_used 2196
_cell_measurement_temperature 296(2)
_cell_measurement_theta_max 27.29
_cell_measurement_theta_min 1.63
_cell_volume 1226.24(9)
_computing_cell_refinement 'SAINT (Bruker, 2009)'
_computing_data_collection 'APEX2 (Bruker, 2009)'
_computing_data_reduction 'SAINT (Bruker, 2009)'
_computing_molecular_graphics 'ORTEP-3 for Windows (Farrugia, 1997) and PLATON (Spek, 2009)'
_computing_publication_material 'WinGX (Farrugia, 1999) and PLATON (Spek, 2009)'
_computing_structure_refinement 'SHELXL97 (Sheldrick, 2008)'
_computing_structure_solution 'SHELXS97 (Sheldrick, 2008)'
_diffrn_ambient_temperature 296(2)
_diffrn_detector_area_resol_mean 7.80
_diffrn_measured_fraction_theta_full 0.988
_diffrn_measured_fraction_theta_max 0.988
_diffrn_measurement_device_type 'Bruker Kappa APEXII CCD'
_diffrn_measurement_method \w
_diffrn_radiation_monochromator graphite
_diffrn_radiation_source 'fine-focus sealed tube'
_diffrn_radiation_type MoK\a
_diffrn_radiation_wavelength 0.71073
_diffrn_reflns_av_R_equivalents 0.0265
_diffrn_reflns_av_sigmaI/netI 0.0218
_diffrn_reflns_limit_h_max 18
_diffrn_reflns_limit_h_min -18
_diffrn_reflns_limit_k_max 9
_diffrn_reflns_limit_k_min -8
_diffrn_reflns_limit_l_max 17
_diffrn_reflns_limit_l_min -17
_diffrn_reflns_number 10086
_diffrn_reflns_theta_full 27.29
_diffrn_reflns_theta_max 27.29
_diffrn_reflns_theta_min 1.63
_diffrn_standards_number 0
_exptl_absorpt_coefficient_mu 0.234
_exptl_absorpt_correction_T_max 0.959
_exptl_absorpt_correction_T_min 0.929
_exptl_absorpt_correction_type multi-scan
_exptl_absorpt_process_details '(SADABS; Bruker, 2005)'
_exptl_crystal_colour yellow
_exptl_crystal_density_diffrn 1.183
_exptl_crystal_density_method 'not measured'
_exptl_crystal_description prism
_exptl_crystal_F_000 464
_exptl_crystal_size_max 0.32
_exptl_crystal_size_mid 0.22
_exptl_crystal_size_min 0.18
_refine_diff_density_max 0.296
_refine_diff_density_min -0.239
_refine_ls_extinction_coef 0.049(4)
_refine_ls_extinction_expression Fc^*^=kFc[1+0.001xFc^2^\l^3^/sin(2\q)]^-1/4^
_refine_ls_extinction_method 'SHELXL97 (Sheldrick, 2008)'
_refine_ls_goodness_of_fit_ref 1.047
_refine_ls_hydrogen_treatment constr
_refine_ls_matrix_type full
_refine_ls_number_parameters 140
_refine_ls_number_reflns 2717
_refine_ls_number_restraints 0
_refine_ls_restrained_S_all 1.047
_refine_ls_R_factor_all 0.0488
_refine_ls_R_factor_gt 0.0387
_refine_ls_shift/su_max 0.000
_refine_ls_shift/su_mean 0.000
_refine_ls_structure_factor_coef Fsqd
_refine_ls_weighting_details 'calc w=1/[\s^2^(Fo^2^)+(0.0574P)^2^+0.3377P] where P=(Fo^2^+2Fc^2^)/3'
_refine_ls_weighting_scheme calc
_refine_ls_wR_factor_gt 0.1070
_refine_ls_wR_factor_ref 0.1164
_reflns_number_gt 2196
_reflns_number_total 2717
_reflns_threshold_expression I>2\s(I)
_cod_data_source_file hb6896.cif
_cod_data_source_block I
_cod_original_sg_symbol_H-M 'P 21/c'
_cod_database_code 2235848
_cod_database_fobs_code 2235848

loop_
_symmetry_equiv_pos_site_id
_symmetry_equiv_pos_as_xyz
1 x,y,z
2 -x,1/2+y,1/2-z
3 -x,-y,-z
4 x,1/2-y,1/2+z

loop_
_atom_site_aniso_label
_atom_site_aniso_U_11
_atom_site_aniso_U_22
_atom_site_aniso_U_33
_atom_site_aniso_U_12
_atom_site_aniso_U_13
_atom_site_aniso_U_23
S1 0.0449(3) 0.0634(3) 0.0357(2) 0.0060(2) 0.0122(2) 0.0011(2)
N1 0.0442(7) 0.0644(9) 0.0332(6) 0.0155(7) 0.0148(5) 0.0007(6)
N2 0.0449(7) 0.0542(8) 0.0398(7) 0.0100(6) 0.0217(6) 0.0047(6)
C1 0.0410(8) 0.0480(9) 0.0323(7) 0.0071(7) 0.0147(6) -0.0023(6)
C2 0.0594(10) 0.0491(9) 0.0441(9) 0.0067(8) 0.0263(8) 0.0009(7)
C3 0.0747(13) 0.0597(11) 0.0479(10) 0.0267(10) 0.0268(9) 0.0082(8)
C4 0.0539(10) 0.0921(15) 0.0403(9) 0.0287(10) 0.0182(8) 0.0018(9)
C5 0.0448(9) 0.0857(14) 0.0432(9) 0.0020(9) 0.0212(7) -0.0026(9)
C6 0.0481(9) 0.0532(9) 0.0347(7) 0.0004(7) 0.0174(7) -0.0039(7)
C7 0.0830(14) 0.0585(12) 0.0719(13) -0.0024(10) 0.0425(12) 0.0080(10)
C8 0.0980(17) 0.0590(12) 0.0915(17) -0.0005(12) 0.0585(15) 0.0086(11)
C9 0.0779(16) 0.166(3) 0.0768(16) 0.0672(19) 0.0362(13) 0.0210(17)
C10 0.0377(7) 0.0420(8) 0.0340(7) 0.0021(6) 0.0158(6) 0.0044(6)
C11 0.0656(11) 0.0535(10) 0.0407(8) -0.0042(8) 0.0282(8) -0.0051(7)
C12 0.0594(10) 0.0505(10) 0.0500(9) 0.0078(8) 0.0344(8) 0.0015(7)

loop_
_atom_site_type_symbol
_atom_site_label
_atom_site_fract_x
_atom_site_fract_y
_atom_site_fract_z
_atom_site_U_iso_or_equiv
_atom_site_thermal_displace_type
_atom_site_occupancy
_atom_site_disorder_group
S S1 0.28549(3) 0.60626(7) 0.20694(3) 0.0510(2) Uani 1.000 -16
N N1 0.37642(11) 0.6678(2) 0.42680(11) 0.0489(4) Uani 1.000 -16
N N2 0.46689(11) 0.4830(2) 0.35713(11) 0.0457(4) Uani 1.000 -16
C C1 0.28129(12) 0.7598(2) 0.41025(12) 0.0417(5) Uani 1.000 -16
C C2 0.25718(15) 0.9401(3) 0.36248(14) 0.0503(5) Uani 1.000 -16
C C3 0.16150(17) 1.0218(3) 0.34372(15) 0.0619(7) Uani 1.000 -16
C C4 0.09327(16) 0.9380(3) 0.37534(15) 0.0640(7) Uani 1.000 -16
C C5 0.12224(14) 0.7638(3) 0.42681(14) 0.0579(6) Uani 1.000 -16
C C6 0.21467(13) 0.6720(2) 0.44421(12) 0.0464(5) Uani 1.000 -16
C C7 0.24324(19) 0.4809(3) 0.49949(19) 0.0689(8) Uani 1.000 -16
C C8 0.3330(2) 1.0470(3) 0.3358(2) 0.0774(9) Uani 1.000 -16
C C9 -0.0095(2) 1.0332(5) 0.3547(2) 0.1073(13) Uani 1.000 -16
C C10 0.38520(12) 0.5850(2) 0.34340(12) 0.0385(4) Uani 1.000 -16
C C11 0.36100(15) 0.4680(3) 0.16835(14) 0.0522(6) Uani 1.000 -16
C C12 0.45154(15) 0.4168(3) 0.25688(14) 0.0499(6) Uani 1.000 -16
H H1 0.43021 0.66451 0.49200 0.0586 Uiso 1.000 -16
H H3 0.14255 1.13832 0.30825 0.0742 Uiso 1.000 -16
H H5 0.07821 0.70656 0.45048 0.0694 Uiso 1.000 -16
H H7A 0.18460 0.43399 0.50812 0.1034 Uiso 1.000 -16
H H7B 0.30533 0.49271 0.57044 0.1034 Uiso 1.000 -16
H H7C 0.25797 0.39442 0.45505 0.1034 Uiso 1.000 -16
H H8A 0.31727 1.17980 0.33141 0.1162 Uiso 1.000 -16
H H8B 0.32495 1.00412 0.26651 0.1162 Uiso 1.000 -16
H H8C 0.40502 1.02536 0.39246 0.1162 Uiso 1.000 -16
H H9A -0.05817 1.03567 0.27711 0.1608 Uiso 1.000 -16
H H9B 0.00533 1.16026 0.38250 0.1608 Uiso 1.000 -16
H H9C -0.04105 0.96399 0.39150 0.1608 Uiso 1.000 -16
H H11 0.34159 0.43378 0.09636 0.0626 Uiso 1.000 -16
H H12 0.50176 0.34047 0.25128 0.0599 Uiso 1.000 -16

loop_
_atom_type_symbol
_atom_type_description
_atom_type_scat_dispersion_real
_atom_type_scat_dispersion_imag
_atom_type_scat_source
C C 0.0033 0.0016 'International Tables Vol C Tables 4.2.6.8 and 6.1.1.4'
H H 0.0000 0.0000 'International Tables Vol C Tables 4.2.6.8 and 6.1.1.4'
N N 0.0061 0.0033 'International Tables Vol C Tables 4.2.6.8 and 6.1.1.4'
S S 0.1246 0.1234 'International Tables Vol C Tables 4.2.6.8 and 6.1.1.4'

loop_
_geom_angle_atom_site_label_1
_geom_angle_atom_site_label_2
_geom_angle_atom_site_label_3
_geom_angle
_geom_angle_publ_flag
C10 S1 C11 88.94(8) no
C1 N1 C10 122.23(14) no
C10 N2 C12 110.02(15) no
C1 N1 H1 119.00 no
C10 N1 H1 119.00 no
N1 C1 C2 119.41(17) no
N1 C1 C6 119.75(13) no
C2 C1 C6 120.82(17) no
C1 C2 C3 117.6(2) no
C3 C2 C8 120.31(19) no
C1 C2 C8 122.1(2) no
C2 C3 C4 122.9(2) no
C3 C4 C9 121.2(2) no
C3 C4 C5 117.7(2) no
C5 C4 C9 121.1(2) no
C4 C5 C6 122.1(2) no
C1 C6 C5 118.75(15) no
C5 C6 C7 120.70(19) no
C1 C6 C7 120.55(18) no
S1 C10 N2 114.35(12) no
S1 C10 N1 121.78(13) no
N1 C10 N2 123.87(14) no
S1 C11 C12 110.05(14) no
N2 C12 C11 116.6(2) no
C2 C3 H3 119.00 no
C4 C3 H3 119.00 no
C4 C5 H5 119.00 no
C6 C5 H5 119.00 no
C6 C7 H7A 109.00 no
C6 C7 H7B 109.00 no
C6 C7 H7C 109.00 no
H7A C7 H7B 109.00 no
H7A C7 H7C 109.00 no
H7B C7 H7C 109.00 no
C2 C8 H8A 109.00 no
C2 C8 H8B 109.00 no
C2 C8 H8C 109.00 no
H8A C8 H8B 109.00 no
H8A C8 H8C 109.00 no
H8B C8 H8C 110.00 no
C4 C9 H9A 110.00 no
C4 C9 H9B 110.00 no
C4 C9 H9C 109.00 no
H9A C9 H9B 110.00 no
H9A C9 H9C 109.00 no
H9B C9 H9C 109.00 no
S1 C11 H11 125.00 no
C12 C11 H11 125.00 no
N2 C12 H12 122.00 no
C11 C12 H12 122.00 no

loop_
_geom_bond_atom_site_label_1
_geom_bond_atom_site_label_2
_geom_bond_distance
_geom_bond_publ_flag
S1 C10 1.7428(15) no
S1 C11 1.720(2) no
N1 C1 1.421(2) no
N1 C10 1.354(2) no
N2 C10 1.305(2) no
N2 C12 1.380(2) no
N1 H1 0.8600 no
C1 C6 1.393(3) no
C1 C2 1.401(2) no
C2 C3 1.388(3) no
C2 C8 1.505(4) no
C3 C4 1.379(3) no
C4 C5 1.383(3) no
C4 C9 1.511(4) no
C5 C6 1.384(3) no
C6 C7 1.509(3) no
C11 C12 1.335(3) no
C3 H3 0.9300 no
C5 H5 0.9300 no
C7 H7A 0.9600 no
C7 H7B 0.9600 no
C7 H7C 0.9600 no
C8 H8A 0.9600 no
C8 H8B 0.9600 no
C8 H8C 0.9600 no
C9 H9A 0.9600 no
C9 H9B 0.9600 no
C9 H9C 0.9600 no
C11 H11 0.9300 no
C12 H12 0.9300 no

loop_
_geom_hbond_atom_site_label_D
_geom_hbond_atom_site_label_H
_geom_hbond_atom_site_label_A
_geom_hbond_site_symmetry_A
_geom_hbond_distance_DH
_geom_hbond_distance_HA
_geom_hbond_distance_DA
_geom_hbond_angle_DHA
_geom_hbond_publ_flag
N1 H1 N2 3_666 0.86 2.16 2.944(2) 151 yes

loop_
_geom_torsion_atom_site_label_1
_geom_torsion_atom_site_label_2
_geom_torsion_atom_site_label_3
_geom_torsion_atom_site_label_4
_geom_torsion
_geom_torsion_publ_flag
C11 S1 C10 N1 -179.66(15) no
C11 S1 C10 N2 -0.05(14) no
C10 S1 C11 C12 0.38(17) no
C10 N1 C1 C2 -76.7(2) no
C10 N1 C1 C6 104.96(18) no
C1 N1 C10 S1 6.9(2) no
C1 N1 C10 N2 -172.72(16) no
C12 N2 C10 S1 -0.29(19) no
C12 N2 C10 N1 179.31(17) no
C10 N2 C12 C11 0.6(3) no
N1 C1 C2 C3 177.48(15) no
N1 C1 C2 C8 -4.8(2) no
C6 C1 C2 C3 -4.2(2) no
C6 C1 C2 C8 173.51(17) no
N1 C1 C6 C5 -179.71(14) no
N1 C1 C6 C7 0.6(2) no
C2 C1 C6 C5 2.0(2) no
C2 C1 C6 C7 -177.69(16) no
C1 C2 C3 C4 3.6(3) no
C8 C2 C3 C4 -174.12(19) no
C2 C3 C4 C5 -0.8(3) no
C2 C3 C4 C9 179.1(2) no
C3 C4 C5 C6 -1.7(3) no
C9 C4 C5 C6 178.44(18) no
C4 C5 C6 C1 1.1(3) no
C4 C5 C6 C7 -179.29(18) no
S1 C11 C12 N2 -0.7(3) no

loop_
_cod_related_entry_id
_cod_related_entry_database
_cod_related_entry_code
1 ChemSpider 2104767
